data_4305004
loop_
_publ_author_name
'Feng-Qin Wang'
'Wei-Hua Mu'
'Xiang-Jun Zheng'
'Li-Cun Li'
'De-Cai Fang'
'Lin-Pei Jin'

_publ_section_title
;
Hydrothermal Reaction of Cu(II)/Pyrazine-2,3,5-tricarboxylic acid and
Characterization of the Copper(II) Complexes
;
_journal_name_full 'Inorganic Chemistry'
_journal_page_first 5225
_journal_page_last 5233
_journal_paper_doi 10.1021/ic8001916
_journal_volume 47
_journal_year 2008
_chemical_formula_sum 'C32 H28 Cu3 N8 O15'
_chemical_formula_weight 955.24
_chemical_name_systematic
; 
 ? 
;
_space_group_IT_number 2
_symmetry_cell_setting triclinic
_symmetry_space_group_name_Hall '-P 1'
_symmetry_space_group_name_H-M 'P -1'
_atom_sites_solution_hydrogens geom
_atom_sites_solution_primary direct
_atom_sites_solution_secondary difmap
_audit_creation_method SHELXL-97
_cell_angle_alpha 81.076(7)
_cell_angle_beta 84.387(7)
_cell_angle_gamma 85.820(8)
_cell_formula_units_Z 2
_cell_length_a 8.563(4)
_cell_length_b 12.248(5)
_cell_length_c 16.987(7)
_cell_measurement_reflns_used 1630
_cell_measurement_temperature 294(2)
_cell_measurement_theta_max 23.98
_cell_measurement_theta_min 2.44
_cell_volume 1748.6(13)
_computing_cell_refinement 'Bruker SMART'
_computing_data_collection 'Bruker SMART'
_computing_data_reduction 'Bruker SAINT'
_computing_molecular_graphics 'Bruker SHELXTL'
_computing_publication_material 'Bruker SHELXTL'
_computing_structure_refinement 'SHELXL-97 (Sheldrick, 1997)'
_computing_structure_solution 'SHELXS-97 (Sheldrick, 1990)'
_diffrn_ambient_temperature 294(2)
_diffrn_measured_fraction_theta_full 0.992
_diffrn_measured_fraction_theta_max 0.992
_diffrn_measurement_device_type 'CCD area detector'
_diffrn_measurement_method 'phi and omega scans'
_diffrn_radiation_monochromator graphite
_diffrn_radiation_source 'fine-focus sealed tube'
_diffrn_radiation_type MoK\a
_diffrn_radiation_wavelength 0.71073
_diffrn_reflns_av_R_equivalents 0.0461
_diffrn_reflns_av_sigmaI/netI 0.1101
_diffrn_reflns_limit_h_max 10
_diffrn_reflns_limit_h_min -9
_diffrn_reflns_limit_k_max 14
_diffrn_reflns_limit_k_min -6
_diffrn_reflns_limit_l_max 20
_diffrn_reflns_limit_l_min -20
_diffrn_reflns_number 8967
_diffrn_reflns_theta_full 25.01
_diffrn_reflns_theta_max 25.01
_diffrn_reflns_theta_min 1.69
_exptl_absorpt_coefficient_mu 1.895
_exptl_absorpt_correction_T_max 0.869
_exptl_absorpt_correction_T_min 0.706
_exptl_absorpt_correction_type multi-scan
_exptl_absorpt_process_details SADABS
_exptl_crystal_density_diffrn 1.814
_exptl_crystal_density_method 'not measured'
_exptl_crystal_F_000 966
_exptl_crystal_size_max 0.18
_exptl_crystal_size_mid 0.14
_exptl_crystal_size_min 0.08
_refine_diff_density_max 0.580
_refine_diff_density_min -0.523
_refine_diff_density_rms 0.107
_refine_ls_extinction_method none
_refine_ls_goodness_of_fit_ref 0.990
_refine_ls_hydrogen_treatment constr
_refine_ls_matrix_type full
_refine_ls_number_parameters 523
_refine_ls_number_reflns 6118
_refine_ls_number_restraints 0
_refine_ls_restrained_S_all 0.990
_refine_ls_R_factor_all 0.1163
_refine_ls_R_factor_gt 0.0507
_refine_ls_shift/su_max 0.000
_refine_ls_shift/su_mean 0.000
_refine_ls_structure_factor_coef Fsqd
_refine_ls_weighting_details 'calc w=1/[\s^2^(Fo^2^)+(0.0448P)^2^+0.0000P] where P=(Fo^2^+2Fc^2^)/3'
_refine_ls_weighting_scheme calc
_refine_ls_wR_factor_gt 0.0965
_refine_ls_wR_factor_ref 0.1234
_reflns_number_gt 3502
_reflns_number_total 6118
_reflns_threshold_expression >2sigma(I)
_cod_data_source_file ic8001916-file003_1.cif
_cod_data_source_block 1
_cod_depositor_comments
;
The following automatic conversions were performed:
'_symmetry_cell_setting' value 'Triclinic' changed to 'triclinic'
according to '/home/saulius/struct/CIF-dictionaries/cif_core.dic'
dictionary named 'cif_core.dic' version 2.4.1 from
2010-06-29.

'_exptl_absorpt_correction_type' value 'MULTI-SCAN' changed
to 'multi-scan' according to
'/home/saulius/struct/CIF-dictionaries/cif_core.dic' dictionary named
'cif_core.dic' version 2.4.1 from 2010-06-29.

Automatic conversion script
Id: cif_fix_enum 1527 2010-12-29 10:47:43Z saulius 
;
_cod_database_code 4305004

loop_
_symmetry_equiv_pos_as_xyz
'x, y, z'
'-x, -y, -z'

loop_
_atom_site_label
_atom_site_type_symbol
_atom_site_fract_x
_atom_site_fract_y
_atom_site_fract_z
_atom_site_U_iso_or_equiv
_atom_site_adp_type
_atom_site_occupancy
_atom_site_symmetry_multiplicity
_atom_site_calc_flag
_atom_site_refinement_flags
_atom_site_disorder_assembly
_atom_site_disorder_group
Cu1 Cu 1.12370(9) 0.84394(6) 0.47611(4) 0.0297(2) Uani 1 1 d . . .
Cu2 Cu 0.72290(9) 0.65657(6) 0.29217(4) 0.0275(2) Uani 1 1 d . . .
Cu3 Cu 0.84622(10) 0.39992(6) 0.03821(5) 0.0357(2) Uani 1 1 d . . .
O1 O 1.3469(5) 0.7595(4) 0.4303(3) 0.0506(13) Uani 1 1 d . . .
H2W H 1.3899 0.7071 0.4613 0.061 Uiso 1 1 d R . .
H1W H 1.3873 0.7615 0.3824 0.061 Uiso 1 1 d R . .
O2 O 1.0219(5) 0.8483(3) 0.3781(2) 0.0334(11) Uani 1 1 d . . .
O3 O 0.8753(5) 0.7851(3) 0.2954(2) 0.0318(11) Uani 1 1 d . . .
O4 O 1.0252(5) 0.7160(4) 0.5313(2) 0.0378(12) Uani 1 1 d . . .
O5 O 0.5855(5) 0.5200(4) 0.3364(2) 0.0380(11) Uani 1 1 d . . .
O6 O 0.5604(5) 0.3878(3) 0.4436(3) 0.0374(12) Uani 1 1 d . . .
O7 O 0.5306(5) 0.7949(3) 0.2854(2) 0.0321(10) Uani 1 1 d . . .
O8 O 0.4487(6) 0.9277(4) 0.1881(3) 0.0495(13) Uani 1 1 d . . .
O9 O 0.8920(5) 0.5324(4) 0.2374(3) 0.0400(12) Uani 1 1 d . . .
O10 O 0.9022(5) 0.4380(4) 0.1365(3) 0.0440(12) Uani 1 1 d . . .
O11 O 0.7345(5) 0.5400(3) 0.0075(2) 0.0410(12) Uani 1 1 d . . .
O12 O 0.6165(5) 0.3112(3) 0.0970(2) 0.0410(12) Uani 1 1 d . . .
H3W H 0.5686 0.3317 0.1390 0.049 Uiso 1 1 d R . .
H4W H 0.5596 0.2978 0.0618 0.049 Uiso 1 1 d R . .
N1 N 1.2084(6) 0.9928(4) 0.4391(3) 0.0339(14) Uani 1 1 d . . .
N2 N 1.1972(6) 0.8707(4) 0.5787(3) 0.0324(13) Uani 1 1 d . . .
N3 N 0.7822(5) 0.6230(4) 0.3996(3) 0.0250(12) Uani 1 1 d . . .
N4 N 0.8647(6) 0.5729(4) 0.5527(3) 0.0321(13) Uani 1 1 d . . .
N5 N 0.6784(5) 0.6783(4) 0.1801(3) 0.0243(12) Uani 1 1 d . . .
N6 N 0.5899(6) 0.6969(4) 0.0268(3) 0.0302(13) Uani 1 1 d . . .
N7 N 0.8327(6) 0.3521(4) -0.0675(3) 0.0327(13) Uani 1 1 d . . .
N8 N 0.9929(6) 0.2652(4) 0.0512(3) 0.0352(13) Uani 1 1 d . . .
C1 C 1.2155(8) 1.0465(6) 0.3644(4) 0.046(2) Uani 1 1 d . . .
H1 H 1.1694 1.0171 0.3256 0.056 Uiso 1 1 calc R . .
C2 C 1.2886(9) 1.1437(6) 0.3432(5) 0.055(2) Uani 1 1 d . . .
H2 H 1.2897 1.1805 0.2910 0.066 Uiso 1 1 calc R . .
C3 C 1.3602(9) 1.1864(6) 0.3992(5) 0.050(2) Uani 1 1 d . . .
H3 H 1.4125 1.2514 0.3853 0.060 Uiso 1 1 calc R . .
C4 C 1.3535(8) 1.1320(5) 0.4756(4) 0.0408(18) Uani 1 1 d . . .
H4 H 1.3993 1.1611 0.5146 0.049 Uiso 1 1 calc R . .
C5 C 1.2792(7) 1.0341(5) 0.4955(4) 0.0305(15) Uani 1 1 d . . .
C6 C 1.2658(7) 0.9660(5) 0.5758(4) 0.0345(16) Uani 1 1 d . . .
C7 C 1.3221(8) 0.9976(6) 0.6420(5) 0.050(2) Uani 1 1 d . . .
H7 H 1.3702 1.0642 0.6382 0.060 Uiso 1 1 calc R . .
C8 C 1.3048(10) 0.9278(7) 0.7133(5) 0.066(3) Uani 1 1 d . . .
H8 H 1.3394 0.9473 0.7592 0.080 Uiso 1 1 calc R . .
C9 C 1.2364(9) 0.8293(7) 0.7168(4) 0.055(2) Uani 1 1 d . . .
H9 H 1.2266 0.7808 0.7647 0.066 Uiso 1 1 calc R . .
C10 C 1.1823(8) 0.8027(6) 0.6491(4) 0.0434(18) Uani 1 1 d . . .
H10 H 1.1344 0.7363 0.6519 0.052 Uiso 1 1 calc R . .
C11 C 0.9307(7) 0.7794(5) 0.3624(4) 0.0259(14) Uani 1 1 d . . .
C12 C 0.8813(6) 0.6860(5) 0.4242(3) 0.0225(14) Uani 1 1 d . . .
C13 C 0.9273(7) 0.6598(5) 0.5033(4) 0.0273(15) Uani 1 1 d . . .
C14 C 0.7673(7) 0.5118(5) 0.5251(4) 0.0293(15) Uani 1 1 d . . .
H14 H 0.7259 0.4517 0.5589 0.035 Uiso 1 1 calc R . .
C15 C 0.7251(7) 0.5352(5) 0.4470(3) 0.0262(14) Uani 1 1 d . . .
C16 C 0.6160(7) 0.4740(5) 0.4068(4) 0.0286(15) Uani 1 1 d . . .
C17 C 0.5154(7) 0.8364(5) 0.2128(4) 0.0311(16) Uani 1 1 d . . .
C18 C 0.5811(7) 0.7634(5) 0.1532(4) 0.0277(15) Uani 1 1 d . . .
C19 C 0.5422(8) 0.7714(5) 0.0748(4) 0.0332(16) Uani 1 1 d . . .
H19 H 0.4790 0.8324 0.0547 0.040 Uiso 1 1 calc R . .
C20 C 0.6895(8) 0.6107(5) 0.0545(4) 0.0325(16) Uani 1 1 d . . .
C21 C 0.7360(7) 0.6033(5) 0.1338(4) 0.0265(15) Uani 1 1 d . . .
C22 C 0.8507(7) 0.5187(5) 0.1722(4) 0.0312(16) Uani 1 1 d . . .
C23 C 0.7481(8) 0.4051(5) -0.1257(4) 0.0384(17) Uani 1 1 d . . .
H23 H 0.6952 0.4726 -0.1191 0.046 Uiso 1 1 calc R . .
C24 C 0.7375(8) 0.3620(6) -0.1951(4) 0.0440(19) Uani 1 1 d . . .
H24 H 0.6781 0.4000 -0.2349 0.053 Uiso 1 1 calc R . .
C25 C 0.8153(8) 0.2625(6) -0.2051(4) 0.047(2) Uani 1 1 d . . .
H25 H 0.8081 0.2319 -0.2514 0.056 Uiso 1 1 calc R . .
C26 C 0.9036(8) 0.2087(6) -0.1464(4) 0.0444(19) Uani 1 1 d . . .
H26 H 0.9574 0.1414 -0.1524 0.053 Uiso 1 1 calc R . .
C27 C 0.9123(8) 0.2556(5) -0.0778(4) 0.0353(17) Uani 1 1 d . . .
C28 C 1.0070(7) 0.2074(5) -0.0111(4) 0.0335(16) Uani 1 1 d . . .
C29 C 1.1072(8) 0.1126(6) -0.0126(4) 0.0430(18) Uani 1 1 d . . .
H29 H 1.1169 0.0751 -0.0565 0.052 Uiso 1 1 calc R . .
C30 C 1.1914(9) 0.0757(6) 0.0524(5) 0.051(2) Uani 1 1 d . . .
H30 H 1.2588 0.0126 0.0528 0.061 Uiso 1 1 calc R . .
C31 C 1.1751(9) 0.1335(6) 0.1173(5) 0.052(2) Uani 1 1 d . . .
H31 H 1.2292 0.1085 0.1621 0.063 Uiso 1 1 calc R . .
C32 C 1.0779(8) 0.2278(5) 0.1141(4) 0.0458(19) Uani 1 1 d . . .
H32 H 1.0701 0.2677 0.1568 0.055 Uiso 1 1 calc R . .
O13 O 0.4737(5) 0.3878(4) 0.2319(3) 0.0572(14) Uani 1 1 d . . .
H5W H 0.5237 0.4224 0.2601 0.069 Uiso 1 1 d R . .
H6W H 0.3742 0.3915 0.2407 0.069 Uiso 1 1 d R . .
O14 O 0.6484(7) 0.0765(4) 0.0781(3) 0.0743(17) Uani 1 1 d . . .
H7W H 0.6759 0.1205 0.1076 0.089 Uiso 1 1 d R . .
H8W H 0.5754 0.0349 0.0990 0.089 Uiso 1 1 d R . .
O15 O 0.1488(5) 0.3861(4) 0.2793(3) 0.0532(14) Uani 1 1 d . . .
H9W H 0.0718 0.4242 0.2590 0.064 Uiso 1 1 d R . .
H10W H 0.1570 0.3892 0.3284 0.064 Uiso 1 1 d R . .

loop_
_atom_site_aniso_label
_atom_site_aniso_U_11
_atom_site_aniso_U_22
_atom_site_aniso_U_33
_atom_site_aniso_U_23
_atom_site_aniso_U_13
_atom_site_aniso_U_12
Cu1 0.0328(5) 0.0321(5) 0.0272(5) -0.0077(4) -0.0083(4) -0.0081(4)
Cu2 0.0299(5) 0.0301(4) 0.0243(5) -0.0050(3) -0.0076(4) -0.0042(4)
Cu3 0.0475(5) 0.0315(5) 0.0297(5) -0.0118(4) -0.0036(4) 0.0031(4)
O1 0.049(3) 0.051(3) 0.041(3) 0.011(2) 0.008(2) 0.016(3)
O2 0.039(3) 0.031(2) 0.031(3) 0.003(2) -0.009(2) -0.016(2)
O3 0.036(3) 0.041(3) 0.020(2) -0.004(2) -0.009(2) -0.008(2)
O4 0.042(3) 0.048(3) 0.027(3) 0.000(2) -0.014(2) -0.023(2)
O5 0.041(3) 0.048(3) 0.029(3) -0.006(2) -0.014(2) -0.011(2)
O6 0.041(3) 0.030(3) 0.043(3) -0.001(2) -0.010(2) -0.017(2)
O7 0.036(3) 0.043(3) 0.019(2) -0.012(2) -0.002(2) 0.003(2)
O8 0.065(3) 0.030(3) 0.055(3) -0.012(2) -0.020(3) 0.016(3)
O9 0.046(3) 0.042(3) 0.036(3) -0.013(2) -0.021(2) 0.009(2)
O10 0.056(3) 0.042(3) 0.039(3) -0.020(2) -0.020(2) 0.015(3)
O11 0.066(3) 0.030(3) 0.028(3) -0.010(2) -0.009(2) 0.008(2)
O12 0.043(3) 0.054(3) 0.029(3) -0.015(2) -0.009(2) 0.000(2)
N1 0.031(3) 0.034(3) 0.040(4) -0.006(3) -0.015(3) -0.004(3)
N2 0.036(3) 0.037(3) 0.027(3) -0.009(3) -0.010(3) 0.000(3)
N3 0.023(3) 0.026(3) 0.027(3) -0.006(2) -0.004(2) -0.004(2)
N4 0.040(3) 0.032(3) 0.025(3) 0.000(2) -0.005(3) -0.015(3)
N5 0.027(3) 0.020(3) 0.027(3) -0.006(2) -0.004(2) -0.003(2)
N6 0.040(3) 0.024(3) 0.027(3) -0.002(2) -0.012(3) 0.003(3)
N7 0.037(3) 0.029(3) 0.031(3) -0.005(3) 0.001(3) -0.006(3)
N8 0.042(3) 0.031(3) 0.033(3) -0.008(3) 0.000(3) 0.000(3)
C1 0.061(5) 0.037(4) 0.044(5) 0.001(4) -0.021(4) -0.017(4)
C2 0.078(6) 0.037(4) 0.051(5) 0.003(4) -0.015(5) -0.015(4)
C3 0.054(5) 0.029(4) 0.071(6) -0.009(4) -0.010(4) -0.015(4)
C4 0.038(4) 0.031(4) 0.058(5) -0.020(4) -0.012(4) 0.003(3)
C5 0.026(4) 0.024(4) 0.046(4) -0.016(3) -0.011(3) 0.004(3)
C6 0.029(4) 0.039(4) 0.041(4) -0.021(3) -0.014(3) 0.010(3)
C7 0.057(5) 0.048(5) 0.055(5) -0.025(4) -0.023(4) -0.001(4)
C8 0.090(7) 0.081(6) 0.039(5) -0.024(5) -0.028(5) -0.010(6)
C9 0.071(6) 0.068(6) 0.031(4) -0.010(4) -0.020(4) -0.005(5)
C10 0.041(4) 0.049(5) 0.042(5) -0.007(4) -0.003(4) -0.012(4)
C11 0.020(3) 0.031(4) 0.027(4) -0.009(3) 0.006(3) -0.003(3)
C12 0.019(3) 0.027(3) 0.024(3) -0.006(3) -0.007(3) -0.002(3)
C13 0.024(4) 0.033(4) 0.026(4) -0.005(3) -0.006(3) -0.005(3)
C14 0.035(4) 0.024(3) 0.028(4) 0.000(3) -0.001(3) -0.010(3)
C15 0.027(4) 0.027(3) 0.024(4) -0.004(3) 0.001(3) -0.007(3)
C16 0.024(4) 0.033(4) 0.031(4) -0.012(3) 0.001(3) -0.007(3)
C17 0.021(4) 0.034(4) 0.041(4) -0.015(3) -0.003(3) 0.000(3)
C18 0.026(4) 0.025(3) 0.033(4) -0.006(3) -0.003(3) 0.001(3)
C19 0.046(4) 0.030(4) 0.022(4) 0.000(3) -0.005(3) 0.001(3)
C20 0.042(4) 0.027(4) 0.028(4) -0.002(3) -0.003(3) -0.006(3)
C21 0.030(4) 0.025(3) 0.027(4) -0.006(3) -0.004(3) -0.007(3)
C22 0.033(4) 0.033(4) 0.029(4) -0.008(3) -0.002(3) -0.005(3)
C23 0.043(4) 0.031(4) 0.042(4) -0.008(3) 0.002(4) -0.008(3)
C24 0.049(5) 0.055(5) 0.030(4) -0.010(4) 0.004(4) -0.019(4)
C25 0.042(5) 0.065(5) 0.039(5) -0.028(4) 0.015(4) -0.022(4)
C26 0.047(5) 0.049(5) 0.040(5) -0.016(4) 0.008(4) -0.013(4)
C27 0.036(4) 0.033(4) 0.036(4) -0.010(3) 0.009(3) -0.004(3)
C28 0.033(4) 0.031(4) 0.037(4) -0.010(3) 0.004(3) -0.005(3)
C29 0.040(4) 0.044(4) 0.047(5) -0.021(4) 0.002(4) 0.004(4)
C30 0.049(5) 0.040(4) 0.064(6) -0.016(4) 0.003(4) 0.006(4)
C31 0.058(5) 0.044(5) 0.052(5) -0.005(4) 0.001(4) 0.009(4)
C32 0.057(5) 0.039(4) 0.040(4) -0.007(4) -0.011(4) 0.018(4)
O13 0.045(3) 0.084(4) 0.050(3) -0.033(3) -0.005(3) -0.006(3)
O14 0.111(5) 0.059(4) 0.051(4) -0.012(3) -0.001(3) 0.006(4)
O15 0.049(3) 0.072(4) 0.035(3) 0.001(3) -0.010(2) 0.012(3)

loop_
_atom_type_symbol
_atom_type_description
_atom_type_scat_dispersion_real
_atom_type_scat_dispersion_imag
_atom_type_scat_source
C C 0.0033 0.0016 'International Tables Vol C Tables 4.2.6.8 and 6.1.1.4'
H H 0.0000 0.0000 'International Tables Vol C Tables 4.2.6.8 and 6.1.1.4'
N N 0.0061 0.0033 'International Tables Vol C Tables 4.2.6.8 and 6.1.1.4'
O O 0.0106 0.0060 'International Tables Vol C Tables 4.2.6.8 and 6.1.1.4'
Cu Cu 0.3201 1.2651 'International Tables Vol C Tables 4.2.6.8 and 6.1.1.4'

loop_
_geom_angle_atom_site_label_1
_geom_angle_atom_site_label_2
_geom_angle_atom_site_label_3
_geom_angle
_geom_angle_site_symmetry_1
_geom_angle_site_symmetry_3
_geom_angle_publ_flag
O4 Cu1 O2 95.33(16) . . ?
O4 Cu1 N2 89.5(2) . . ?
O2 Cu1 N2 167.0(2) . . ?
O4 Cu1 N1 167.5(2) . . ?
O2 Cu1 N1 92.08(18) . . ?
N2 Cu1 N1 81.3(2) . . ?
O4 Cu1 O1 98.06(18) . . ?
O2 Cu1 O1 94.45(18) . . ?
N2 Cu1 O1 96.90(19) . . ?
N1 Cu1 O1 91.34(19) . . ?
N3 Cu2 N5 174.0(2) . . ?
N3 Cu2 O5 79.50(18) . . ?
N5 Cu2 O5 99.56(17) . . ?
N3 Cu2 O3 78.49(17) . . ?
N5 Cu2 O3 102.66(16) . . ?
O5 Cu2 O3 157.76(15) . . ?
N3 Cu2 O9 97.91(18) . . ?
N5 Cu2 O9 76.13(18) . . ?
O5 Cu2 O9 85.54(17) . . ?
O3 Cu2 O9 100.58(16) . . ?
N3 Cu2 O7 109.35(18) . . ?
N5 Cu2 O7 76.62(18) . . ?
O5 Cu2 O7 99.68(16) . . ?
O3 Cu2 O7 84.70(16) . . ?
O9 Cu2 O7 152.74(15) . . ?
O10 Cu3 O11 94.28(18) . . ?
O10 Cu3 N7 168.8(2) . . ?
O11 Cu3 N7 92.8(2) . . ?
O10 Cu3 N8 90.2(2) . . ?
O11 Cu3 N8 168.3(2) . . ?
N7 Cu3 N8 81.3(2) . . ?
O10 Cu3 O12 94.65(18) . . ?
O11 Cu3 O12 93.94(18) . . ?
N7 Cu3 O12 93.54(17) . . ?
N8 Cu3 O12 96.45(18) . . ?
Cu1 O1 H2W 118.4 . . ?
Cu1 O1 H1W 129.0 . . ?
H2W O1 H1W 111.1 . . ?
C11 O2 Cu1 127.4(4) . . ?
C11 O3 Cu2 112.8(4) . . ?
C13 O4 Cu1 126.3(4) . . ?
C16 O5 Cu2 112.9(4) . . ?
C17 O7 Cu2 110.4(4) . . ?
C22 O9 Cu2 110.0(4) . . ?
C22 O10 Cu3 129.3(4) . . ?
C20 O11 Cu3 125.0(4) . . ?
Cu3 O12 H3W 119.2 . . ?
Cu3 O12 H4W 111.6 . . ?
H3W O12 H4W 116.6 . . ?
C1 N1 C5 119.2(5) . . ?
C1 N1 Cu1 126.0(4) . . ?
C5 N1 Cu1 114.3(4) . . ?
C6 N2 C10 118.6(5) . . ?
C6 N2 Cu1 115.4(4) . . ?
C10 N2 Cu1 126.0(5) . . ?
C12 N3 C15 121.8(5) . . ?
C12 N3 Cu2 119.3(4) . . ?
C15 N3 Cu2 118.9(4) . . ?
C14 N4 C13 119.4(5) . . ?
C18 N5 C21 121.5(5) . . ?
C18 N5 Cu2 119.0(4) . . ?
C21 N5 Cu2 119.3(4) . . ?
C19 N6 C20 118.2(5) . . ?
C23 N7 C27 119.3(6) . . ?
C23 N7 Cu3 125.6(5) . . ?
C27 N7 Cu3 115.0(4) . . ?
C28 N8 C32 118.2(6) . . ?
C28 N8 Cu3 114.7(4) . . ?
C32 N8 Cu3 127.1(5) . . ?
N1 C1 C2 121.8(6) . . ?
N1 C1 H1 119.1 . . ?
C2 C1 H1 119.1 . . ?
C1 C2 C3 119.7(7) . . ?
C1 C2 H2 120.2 . . ?
C3 C2 H2 120.2 . . ?
C4 C3 C2 118.9(7) . . ?
C4 C3 H3 120.6 . . ?
C2 C3 H3 120.6 . . ?
C3 C4 C5 120.4(6) . . ?
C3 C4 H4 119.8 . . ?
C5 C4 H4 119.8 . . ?
N1 C5 C4 120.0(6) . . ?
N1 C5 C6 114.2(5) . . ?
C4 C5 C6 125.8(6) . . ?
N2 C6 C7 122.7(6) . . ?
N2 C6 C5 114.5(5) . . ?
C7 C6 C5 122.7(6) . . ?
C8 C7 C6 117.9(7) . . ?
C8 C7 H7 121.0 . . ?
C6 C7 H7 121.0 . . ?
C9 C8 C7 119.8(7) . . ?
C9 C8 H8 120.1 . . ?
C7 C8 H8 120.1 . . ?
C8 C9 C10 119.5(7) . . ?
C8 C9 H9 120.3 . . ?
C10 C9 H9 120.3 . . ?
N2 C10 C9 121.4(7) . . ?
N2 C10 H10 119.3 . . ?
C9 C10 H10 119.3 . . ?
O2 C11 O3 123.6(5) . . ?
O2 C11 C12 120.4(5) . . ?
O3 C11 C12 116.0(5) . . ?
N3 C12 C13 119.2(5) . . ?
N3 C12 C11 113.3(5) . . ?
C13 C12 C11 127.5(5) . . ?
O4 C13 N4 117.9(5) . . ?
O4 C13 C12 123.0(5) . . ?
N4 C13 C12 119.1(5) . . ?
N4 C14 C15 121.8(5) . . ?
N4 C14 H14 119.1 . . ?
C15 C14 H14 119.1 . . ?
N3 C15 C14 118.7(5) . . ?
N3 C15 C16 113.2(5) . . ?
C14 C15 C16 128.1(5) . . ?
O6 C16 O5 125.6(5) . . ?
O6 C16 C15 119.4(6) . . ?
O5 C16 C15 115.0(5) . . ?
O8 C17 O7 127.0(6) . . ?
O8 C17 C18 118.7(6) . . ?
O7 C17 C18 114.3(6) . . ?
N5 C18 C19 117.5(6) . . ?
N5 C18 C17 116.2(6) . . ?
C19 C18 C17 126.1(6) . . ?
N6 C19 C18 123.9(6) . . ?
N6 C19 H19 118.0 . . ?
C18 C19 H19 118.0 . . ?
O11 C20 N6 117.4(6) . . ?
O11 C20 C21 123.9(6) . . ?
N6 C20 C21 118.7(6) . . ?
N5 C21 C20 120.0(6) . . ?
N5 C21 C22 113.9(5) . . ?
C20 C21 C22 126.1(6) . . ?
O9 C22 O10 123.4(6) . . ?
O9 C22 C21 117.5(6) . . ?
O10 C22 C21 119.1(6) . . ?
N7 C23 C24 121.6(7) . . ?
N7 C23 H23 119.2 . . ?
C24 C23 H23 119.2 . . ?
C25 C24 C23 119.4(7) . . ?
C25 C24 H24 120.3 . . ?
C23 C24 H24 120.3 . . ?
C26 C25 C24 119.3(7) . . ?
C26 C25 H25 120.3 . . ?
C24 C25 H25 120.3 . . ?
C25 C26 C27 119.4(7) . . ?
C25 C26 H26 120.3 . . ?
C27 C26 H26 120.3 . . ?
N7 C27 C26 121.0(6) . . ?
N7 C27 C28 114.4(6) . . ?
C26 C27 C28 124.6(6) . . ?
N8 C28 C29 122.1(6) . . ?
N8 C28 C27 114.4(6) . . ?
C29 C28 C27 123.5(6) . . ?
C30 C29 C28 118.7(7) . . ?
C30 C29 H29 120.7 . . ?
C28 C29 H29 120.7 . . ?
C29 C30 C31 119.6(7) . . ?
C29 C30 H30 120.2 . . ?
C31 C30 H30 120.2 . . ?
C32 C31 C30 119.0(7) . . ?
C32 C31 H31 120.5 . . ?
C30 C31 H31 120.5 . . ?
N8 C32 C31 122.5(7) . . ?
N8 C32 H32 118.8 . . ?
C31 C32 H32 118.8 . . ?
H5W O13 H6W 116.2 . . ?
H7W O14 H8W 115.3 . . ?
H9W O15 H10W 115.7 . . ?

loop_
_geom_bond_atom_site_label_1
_geom_bond_atom_site_label_2
_geom_bond_distance
_geom_bond_site_symmetry_2
_geom_bond_publ_flag
Cu1 O4 1.905(4) . ?
Cu1 O2 1.945(4) . ?
Cu1 N2 1.991(5) . ?
Cu1 N1 1.998(5) . ?
Cu1 O1 2.236(5) . ?
Cu2 N3 1.918(5) . ?
Cu2 N5 1.952(5) . ?
Cu2 O5 2.115(4) . ?
Cu2 O3 2.127(4) . ?
Cu2 O9 2.264(5) . ?
Cu2 O7 2.273(4) . ?
Cu3 O10 1.915(4) . ?
Cu3 O11 1.927(4) . ?
Cu3 N7 1.990(5) . ?
Cu3 N8 1.997(5) . ?
Cu3 O12 2.375(4) . ?
O1 H2W 0.8500 . ?
O1 H1W 0.8500 . ?
O2 C11 1.265(6) . ?
O3 C11 1.266(6) . ?
O4 C13 1.291(6) . ?
O5 C16 1.284(7) . ?
O6 C16 1.242(7) . ?
O7 C17 1.273(7) . ?
O8 C17 1.249(7) . ?
O9 C22 1.233(7) . ?
O10 C22 1.269(7) . ?
O11 C20 1.280(7) . ?
O12 H3W 0.8501 . ?
O12 H4W 0.8499 . ?
N1 C1 1.334(8) . ?
N1 C5 1.361(7) . ?
N2 C6 1.336(7) . ?
N2 C10 1.348(8) . ?
N3 C12 1.324(6) . ?
N3 C15 1.332(7) . ?
N4 C14 1.323(6) . ?
N4 C13 1.357(7) . ?
N5 C18 1.337(7) . ?
N5 C21 1.338(7) . ?
N6 C19 1.332(8) . ?
N6 C20 1.363(7) . ?
N7 C23 1.340(7) . ?
N7 C27 1.347(8) . ?
N8 C28 1.352(8) . ?
N8 C32 1.355(7) . ?
C1 C2 1.367(9) . ?
C1 H1 0.9300 . ?
C2 C3 1.367(9) . ?
C2 H2 0.9300 . ?
C3 C4 1.362(9) . ?
C3 H3 0.9300 . ?
C4 C5 1.378(8) . ?
C4 H4 0.9300 . ?
C5 C6 1.483(9) . ?
C6 C7 1.384(8) . ?
C7 C8 1.373(10) . ?
C7 H7 0.9300 . ?
C8 C9 1.369(10) . ?
C8 H8 0.9300 . ?
C9 C10 1.374(9) . ?
C9 H9 0.9300 . ?
C10 H10 0.9300 . ?
C11 C12 1.483(8) . ?
C12 C13 1.420(7) . ?
C14 C15 1.391(8) . ?
C14 H14 0.9300 . ?
C15 C16 1.512(8) . ?
C17 C18 1.496(8) . ?
C18 C19 1.391(8) . ?
C19 H19 0.9300 . ?
C20 C21 1.430(8) . ?
C21 C22 1.494(8) . ?
C23 C24 1.378(8) . ?
C23 H23 0.9300 . ?
C24 C25 1.371(9) . ?
C24 H24 0.9300 . ?
C25 C26 1.369(9) . ?
C25 H25 0.9300 . ?
C26 C27 1.387(9) . ?
C26 H26 0.9300 . ?
C27 C28 1.481(9) . ?
C28 C29 1.394(9) . ?
C29 C30 1.377(9) . ?
C29 H29 0.9300 . ?
C30 C31 1.390(9) . ?
C30 H30 0.9300 . ?
C31 C32 1.371(9) . ?
C31 H31 0.9300 . ?
C32 H32 0.9300 . ?
O13 H5W 0.8499 . ?
O13 H6W 0.8500 . ?
O14 H7W 0.8501 . ?
O14 H8W 0.8501 . ?
O15 H9W 0.8498 . ?
O15 H10W 0.8502 . ?

loop_
_geom_hbond_atom_site_label_D
_geom_hbond_atom_site_label_H
_geom_hbond_atom_site_label_A
_geom_hbond_distance_DH
_geom_hbond_distance_HA
_geom_hbond_distance_DA
_geom_hbond_angle_DHA
_geom_hbond_site_symmetry_A
O1 H2W O6 0.85 1.90 2.719(6) 160.5 2_766
O1 H1W O7 0.85 1.97 2.782(6) 160.8 1_655
O12 H3W O13 0.85 1.90 2.752(6) 174.9 .
O12 H4W N6 0.85 2.06 2.894(6) 167.2 2_665
O13 H5W O5 0.85 2.02 2.852(6) 165.0 .
O13 H6W O15 0.85 1.98 2.821(6) 170.2 .
O14 H7W O12 0.85 2.34 2.932(7) 127.5 .
O14 H8W O8 0.85 2.11 2.917(7) 157.8 1_545
O15 H9W O9 0.85 1.98 2.809(6) 164.6 1_455
O15 H9W O10 0.85 2.63 3.328(6) 140.4 1_455

loop_
_geom_torsion_atom_site_label_1
_geom_torsion_atom_site_label_2
_geom_torsion_atom_site_label_3
_geom_torsion_atom_site_label_4
_geom_torsion
_geom_torsion_site_symmetry_1
_geom_torsion_site_symmetry_2
_geom_torsion_site_symmetry_3
_geom_torsion_site_symmetry_4
_geom_torsion_publ_flag
O4 Cu1 O2 C11 -3.8(5) . . . . ?
N2 Cu1 O2 C11 -114.9(9) . . . . ?
N1 Cu1 O2 C11 -173.8(5) . . . . ?
O1 Cu1 O2 C11 94.7(5) . . . . ?
N3 Cu2 O3 C11 0.2(4) . . . . ?
N5 Cu2 O3 C11 -173.8(4) . . . . ?
O5 Cu2 O3 C11 8.5(7) . . . . ?
O9 Cu2 O3 C11 -95.8(4) . . . . ?
O7 Cu2 O3 C11 111.2(4) . . . . ?
O2 Cu1 O4 C13 0.8(5) . . . . ?
N2 Cu1 O4 C13 168.7(5) . . . . ?
N1 Cu1 O4 C13 127.0(9) . . . . ?
O1 Cu1 O4 C13 -94.5(5) . . . . ?
N3 Cu2 O5 C16 -6.6(4) . . . . ?
N5 Cu2 O5 C16 167.4(4) . . . . ?
O3 Cu2 O5 C16 -14.9(7) . . . . ?
O9 Cu2 O5 C16 92.3(4) . . . . ?
O7 Cu2 O5 C16 -114.6(4) . . . . ?
N3 Cu2 O7 C17 164.6(4) . . . . ?
N5 Cu2 O7 C17 -15.6(4) . . . . ?
O5 Cu2 O7 C17 -113.2(4) . . . . ?
O3 Cu2 O7 C17 88.8(4) . . . . ?
O9 Cu2 O7 C17 -14.1(6) . . . . ?
N3 Cu2 O9 C22 163.5(4) . . . . ?
N5 Cu2 O9 C22 -16.2(4) . . . . ?
O5 Cu2 O9 C22 84.8(4) . . . . ?
O3 Cu2 O9 C22 -116.8(4) . . . . ?
O7 Cu2 O9 C22 -17.8(6) . . . . ?
O11 Cu3 O10 C22 12.7(6) . . . . ?
N7 Cu3 O10 C22 141.6(9) . . . . ?
N8 Cu3 O10 C22 -178.1(6) . . . . ?
O12 Cu3 O10 C22 -81.7(6) . . . . ?
O10 Cu3 O11 C20 -15.4(5) . . . . ?
N7 Cu3 O11 C20 173.3(5) . . . . ?
N8 Cu3 O11 C20 -127.6(10) . . . . ?
O12 Cu3 O11 C20 79.6(5) . . . . ?
O4 Cu1 N1 C1 -141.3(8) . . . . ?
O2 Cu1 N1 C1 -14.8(6) . . . . ?
N2 Cu1 N1 C1 176.4(6) . . . . ?
O1 Cu1 N1 C1 79.7(6) . . . . ?
O4 Cu1 N1 C5 46.2(11) . . . . ?
O2 Cu1 N1 C5 172.7(4) . . . . ?
N2 Cu1 N1 C5 3.9(4) . . . . ?
O1 Cu1 N1 C5 -92.8(4) . . . . ?
O4 Cu1 N2 C6 -172.8(5) . . . . ?
O2 Cu1 N2 C6 -61.1(10) . . . . ?
N1 Cu1 N2 C6 -1.1(4) . . . . ?
O1 Cu1 N2 C6 89.1(4) . . . . ?
O4 Cu1 N2 C10 6.6(6) . . . . ?
O2 Cu1 N2 C10 118.3(9) . . . . ?
N1 Cu1 N2 C10 178.2(6) . . . . ?
O1 Cu1 N2 C10 -91.5(6) . . . . ?
O5 Cu2 N3 C12 -177.9(5) . . . . ?
O3 Cu2 N3 C12 -1.1(4) . . . . ?
O9 Cu2 N3 C12 98.2(4) . . . . ?
O7 Cu2 N3 C12 -81.2(4) . . . . ?
O5 Cu2 N3 C15 3.7(4) . . . . ?
O3 Cu2 N3 C15 -179.5(5) . . . . ?
O9 Cu2 N3 C15 -80.2(4) . . . . ?
O7 Cu2 N3 C15 100.4(4) . . . . ?
O5 Cu2 N5 C18 105.1(4) . . . . ?
O3 Cu2 N5 C18 -74.0(4) . . . . ?
O9 Cu2 N5 C18 -172.0(4) . . . . ?
O7 Cu2 N5 C18 7.3(4) . . . . ?
O5 Cu2 N5 C21 -69.9(4) . . . . ?
O3 Cu2 N5 C21 111.0(4) . . . . ?
O9 Cu2 N5 C21 13.1(4) . . . . ?
O7 Cu2 N5 C21 -167.6(4) . . . . ?
O10 Cu3 N7 C23 -137.6(10) . . . . ?
O11 Cu3 N7 C23 -8.5(5) . . . . ?
N8 Cu3 N7 C23 -178.4(5) . . . . ?
O12 Cu3 N7 C23 85.6(5) . . . . ?
O10 Cu3 N7 C27 45.1(12) . . . . ?
O11 Cu3 N7 C27 174.2(4) . . . . ?
N8 Cu3 N7 C27 4.3(4) . . . . ?
O12 Cu3 N7 C27 -91.7(4) . . . . ?
O10 Cu3 N8 C28 -175.4(5) . . . . ?
O11 Cu3 N8 C28 -62.8(11) . . . . ?
N7 Cu3 N8 C28 -2.7(4) . . . . ?
O12 Cu3 N8 C28 89.9(4) . . . . ?
O10 Cu3 N8 C32 4.1(5) . . . . ?
O11 Cu3 N8 C32 116.7(10) . . . . ?
N7 Cu3 N8 C32 176.8(6) . . . . ?
O12 Cu3 N8 C32 -90.6(5) . . . . ?
C5 N1 C1 C2 -1.7(10) . . . . ?
Cu1 N1 C1 C2 -173.9(5) . . . . ?
N1 C1 C2 C3 1.6(12) . . . . ?
C1 C2 C3 C4 -1.6(12) . . . . ?
C2 C3 C4 C5 1.6(11) . . . . ?
C1 N1 C5 C4 1.7(9) . . . . ?
Cu1 N1 C5 C4 174.8(5) . . . . ?
C1 N1 C5 C6 -178.9(6) . . . . ?
Cu1 N1 C5 C6 -5.8(7) . . . . ?
C3 C4 C5 N1 -1.7(10) . . . . ?
C3 C4 C5 C6 178.9(7) . . . . ?
C10 N2 C6 C7 0.0(9) . . . . ?
Cu1 N2 C6 C7 179.4(5) . . . . ?
C10 N2 C6 C5 179.0(6) . . . . ?
Cu1 N2 C6 C5 -1.6(7) . . . . ?
N1 C5 C6 N2 4.9(8) . . . . ?
C4 C5 C6 N2 -175.7(6) . . . . ?
N1 C5 C6 C7 -176.1(6) . . . . ?
C4 C5 C6 C7 3.3(10) . . . . ?
N2 C6 C7 C8 -0.5(11) . . . . ?
C5 C6 C7 C8 -179.4(7) . . . . ?
C6 C7 C8 C9 1.3(12) . . . . ?
C7 C8 C9 C10 -1.6(13) . . . . ?
C6 N2 C10 C9 -0.2(10) . . . . ?
Cu1 N2 C10 C9 -179.6(5) . . . . ?
C8 C9 C10 N2 1.0(12) . . . . ?
Cu1 O2 C11 O3 -176.2(4) . . . . ?
Cu1 O2 C11 C12 4.3(8) . . . . ?
Cu2 O3 C11 O2 -178.9(4) . . . . ?
Cu2 O3 C11 C12 0.6(6) . . . . ?
C15 N3 C12 C13 -0.5(8) . . . . ?
Cu2 N3 C12 C13 -178.9(4) . . . . ?
C15 N3 C12 C11 -180.0(5) . . . . ?
Cu2 N3 C12 C11 1.7(6) . . . . ?
O2 C11 C12 N3 178.1(5) . . . . ?
O3 C11 C12 N3 -1.4(7) . . . . ?
O2 C11 C12 C13 -1.3(9) . . . . ?
O3 C11 C12 C13 179.1(6) . . . . ?
Cu1 O4 C13 N4 -177.7(4) . . . . ?
Cu1 O4 C13 C12 1.4(8) . . . . ?
C14 N4 C13 O4 -178.2(5) . . . . ?
C14 N4 C13 C12 2.7(9) . . . . ?
N3 C12 C13 O4 178.9(5) . . . . ?
C11 C12 C13 O4 -1.7(10) . . . . ?
N3 C12 C13 N4 -2.0(9) . . . . ?
C11 C12 C13 N4 177.4(6) . . . . ?
C13 N4 C14 C15 -1.0(9) . . . . ?
C12 N3 C15 C14 2.2(8) . . . . ?
Cu2 N3 C15 C14 -179.4(4) . . . . ?
C12 N3 C15 C16 -179.1(5) . . . . ?
Cu2 N3 C15 C16 -0.7(7) . . . . ?
N4 C14 C15 N3 -1.5(9) . . . . ?
N4 C14 C15 C16 -180.0(6) . . . . ?
Cu2 O5 C16 O6 -174.4(5) . . . . ?
Cu2 O5 C16 C15 7.9(6) . . . . ?
N3 C15 C16 O6 176.9(5) . . . . ?
C14 C15 C16 O6 -4.5(10) . . . . ?
N3 C15 C16 O5 -5.2(8) . . . . ?
C14 C15 C16 O5 173.4(6) . . . . ?
Cu2 O7 C17 O8 -162.4(5) . . . . ?
Cu2 O7 C17 C18 19.9(6) . . . . ?
C21 N5 C18 C19 -0.2(8) . . . . ?
Cu2 N5 C18 C19 -175.0(4) . . . . ?
C21 N5 C18 C17 175.5(5) . . . . ?
Cu2 N5 C18 C17 0.6(7) . . . . ?
O8 C17 C18 N5 166.7(5) . . . . ?
O7 C17 C18 N5 -15.4(8) . . . . ?
O8 C17 C18 C19 -18.0(9) . . . . ?
O7 C17 C18 C19 159.8(6) . . . . ?
C20 N6 C19 C18 -3.6(9) . . . . ?
N5 C18 C19 N6 3.3(9) . . . . ?
C17 C18 C19 N6 -171.9(6) . . . . ?
Cu3 O11 C20 N6 -169.4(4) . . . . ?
Cu3 O11 C20 C21 9.8(9) . . . . ?
C19 N6 C20 O11 -179.8(6) . . . . ?
C19 N6 C20 C21 0.9(8) . . . . ?
C18 N5 C21 C20 -2.3(8) . . . . ?
Cu2 N5 C21 C20 172.6(4) . . . . ?
C18 N5 C21 C22 176.1(5) . . . . ?
Cu2 N5 C21 C22 -9.0(6) . . . . ?
O11 C20 C21 N5 -177.3(6) . . . . ?
N6 C20 C21 N5 1.9(8) . . . . ?
O11 C20 C21 C22 4.5(10) . . . . ?
N6 C20 C21 C22 -176.3(5) . . . . ?
Cu2 O9 C22 O10 -164.4(5) . . . . ?
Cu2 O9 C22 C21 16.6(6) . . . . ?
Cu3 O10 C22 O9 177.2(4) . . . . ?
Cu3 O10 C22 C21 -3.7(9) . . . . ?
N5 C21 C22 O9 -7.1(8) . . . . ?
C20 C21 C22 O9 171.2(6) . . . . ?
N5 C21 C22 O10 173.8(5) . . . . ?
C20 C21 C22 O10 -7.9(9) . . . . ?
C27 N7 C23 C24 1.5(9) . . . . ?
Cu3 N7 C23 C24 -175.7(5) . . . . ?
N7 C23 C24 C25 0.0(10) . . . . ?
C23 C24 C25 C26 -0.9(10) . . . . ?
C24 C25 C26 C27 0.3(10) . . . . ?
C23 N7 C27 C26 -2.1(9) . . . . ?
Cu3 N7 C27 C26 175.3(5) . . . . ?
C23 N7 C27 C28 177.5(5) . . . . ?
Cu3 N7 C27 C28 -5.1(7) . . . . ?
C25 C26 C27 N7 1.3(10) . . . . ?
C25 C26 C27 C28 -178.3(6) . . . . ?
C32 N8 C28 C29 -1.0(9) . . . . ?
Cu3 N8 C28 C29 178.5(5) . . . . ?
C32 N8 C28 C27 -178.8(5) . . . . ?
Cu3 N8 C28 C27 0.7(7) . . . . ?
N7 C27 C28 N8 2.9(8) . . . . ?
C26 C27 C28 N8 -177.6(6) . . . . ?
N7 C27 C28 C29 -174.9(6) . . . . ?
C26 C27 C28 C29 4.7(10) . . . . ?
N8 C28 C29 C30 1.5(10) . . . . ?
C27 C28 C29 C30 179.1(6) . . . . ?
C28 C29 C30 C31 -0.2(10) . . . . ?
C29 C30 C31 C32 -1.6(11) . . . . ?
C28 N8 C32 C31 -0.9(10) . . . . ?
Cu3 N8 C32 C31 179.6(5) . . . . ?
C30 C31 C32 N8 2.2(11) . . . . ?
